data_2235744
loop_
_publ_author_name
'Sugumar, P.'
'Sankari, S.'
'Manisankar, P.'
'Ponnuswamy, M. N.'

_publ_section_title
;
 Ethyl
 3-(4-methoxyphenyl)-2-phenyl-3-(4-phenyl-1,2,3-selenadiazol-5-yl)propanoate
;
_journal_coeditor_code BT5929
_journal_issue 8
_journal_name_full 'Acta Crystallographica Section E'
_journal_page_first o2347
_journal_paper_doi 10.1107/S1600536812028322
_journal_volume 68
_journal_year 2012
_chemical_formula_iupac 'C26 H24 N2 O3 Se'
_chemical_formula_moiety 'C26 H24 N2 O3 Se'
_chemical_formula_sum 'C26 H24 N2 O3 Se'
_chemical_formula_weight 491.43
_chemical_name_systematic
;
Ethyl
3-(4-methoxyphenyl)-2-phenyl-3-(4-phenyl-1,2,3-selenadiazol-5-yl)propanoate
;
_space_group_IT_number 14
_symmetry_cell_setting monoclinic
_symmetry_space_group_name_Hall '-P 2ybc'
_symmetry_space_group_name_H-M 'P 1 21/c 1'
_atom_sites_solution_hydrogens geom
_atom_sites_solution_primary direct
_atom_sites_solution_secondary difmap
_audit_creation_method SHELXL-97
_cell_angle_alpha 90.00
_cell_angle_beta 105.280(2)
_cell_angle_gamma 90.00
_cell_formula_units_Z 4
_cell_length_a 11.8187(4)
_cell_length_b 12.8241(5)
_cell_length_c 16.1837(6)
_cell_measurement_reflns_used 5918
_cell_measurement_temperature 293(2)
_cell_measurement_theta_max 28.41
_cell_measurement_theta_min 1.79
_cell_volume 2366.16(15)
_computing_cell_refinement 'SAINT (Bruker, 2008)'
_computing_data_collection 'APEX2 (Bruker, 2008)'
_computing_data_reduction 'SAINT (Bruker, 2008)'
_computing_molecular_graphics 'ORTEP-3 (Farrugia, 1997)'
_computing_publication_material 'SHELXL97 (Sheldrick, 2008) and PLATON (Spek, 2009)'
_computing_structure_refinement 'SHELXL97 (Sheldrick, 2008)'
_computing_structure_solution 'SHELXS97 (Sheldrick, 2008)'
_diffrn_ambient_temperature 293(2)
_diffrn_measured_fraction_theta_full 0.995
_diffrn_measured_fraction_theta_max 0.995
_diffrn_measurement_device_type 'Bruker SMART APEXII area-detector'
_diffrn_measurement_method '\w and \f scans'
_diffrn_radiation_monochromator graphite
_diffrn_radiation_source 'fine-focus sealed tube'
_diffrn_radiation_type MoK\a
_diffrn_radiation_wavelength 0.71073
_diffrn_reflns_av_R_equivalents 0.0455
_diffrn_reflns_av_sigmaI/netI 0.0541
_diffrn_reflns_limit_h_max 15
_diffrn_reflns_limit_h_min -15
_diffrn_reflns_limit_k_max 17
_diffrn_reflns_limit_k_min -13
_diffrn_reflns_limit_l_max 21
_diffrn_reflns_limit_l_min -18
_diffrn_reflns_number 22954
_diffrn_reflns_theta_full 28.41
_diffrn_reflns_theta_max 28.41
_diffrn_reflns_theta_min 1.79
_exptl_absorpt_coefficient_mu 1.616
_exptl_absorpt_correction_T_max 0.785
_exptl_absorpt_correction_T_min 0.748
_exptl_absorpt_correction_type multi-scan
_exptl_absorpt_process_details '(SADABS; Bruker, 2008)'
_exptl_crystal_colour 'white crystalline'
_exptl_crystal_density_diffrn 1.380
_exptl_crystal_density_method 'not measured'
_exptl_crystal_description Block
_exptl_crystal_F_000 1008
_exptl_crystal_size_max 0.20
_exptl_crystal_size_mid 0.15
_exptl_crystal_size_min 0.15
_refine_diff_density_max 0.242
_refine_diff_density_min -0.281
_refine_ls_extinction_method none
_refine_ls_goodness_of_fit_ref 0.991
_refine_ls_hydrogen_treatment constr
_refine_ls_matrix_type full
_refine_ls_number_parameters 291
_refine_ls_number_reflns 5918
_refine_ls_number_restraints 2
_refine_ls_restrained_S_all 0.991
_refine_ls_R_factor_all 0.1023
_refine_ls_R_factor_gt 0.0381
_refine_ls_shift/su_max 0.002
_refine_ls_shift/su_mean 0.000
_refine_ls_structure_factor_coef Fsqd
_refine_ls_weighting_details 'calc w=1/[\s^2^(Fo^2^)+(0.0454P)^2^+0.2327P] where P=(Fo^2^+2Fc^2^)/3'
_refine_ls_weighting_scheme calc
_refine_ls_wR_factor_gt 0.0883
_refine_ls_wR_factor_ref 0.1077
_reflns_number_gt 3015
_reflns_number_total 5918
_reflns_threshold_expression I>2\s(I)
_cod_data_source_file bt5929.cif
_cod_data_source_block I
_cod_original_sg_symbol_H-M 'P 21/c'
_cod_database_code 2235744
_cod_database_fobs_code 2235744

loop_
_symmetry_equiv_pos_as_xyz
'x, y, z'
'-x, y+1/2, -z+1/2'
'-x, -y, -z'
'x, -y-1/2, z-1/2'

loop_
_atom_site_type_symbol
_atom_site_label
_atom_site_fract_x
_atom_site_fract_y
_atom_site_fract_z
_atom_site_U_iso_or_equiv
_atom_site_adp_type
_atom_site_calc_flag
_atom_site_refinement_flags
_atom_site_occupancy
_atom_site_symmetry_multiplicity
C C1 0.93252(18) 0.38149(19) 0.26921(14) 0.0573(6) Uani d . 1 1
C C2 0.8634(2) 0.45552(18) 0.30523(15) 0.0600(6) Uani d . 1 1
C C3 0.8805(3) 0.4614(2) 0.39336(18) 0.0801(8) Uani d . 1 1
H H3 0.9360 0.4188 0.4292 0.096 Uiso calc R 1 1
C C4 0.8160(3) 0.5299(3) 0.4282(2) 0.0970(10) Uani d . 1 1
H H4 0.8284 0.5335 0.4873 0.116 Uiso calc R 1 1
C C5 0.7334(3) 0.5929(3) 0.3758(3) 0.1004(10) Uani d . 1 1
H H5 0.6889 0.6381 0.3995 0.120 Uiso calc R 1 1
C C6 0.7164(3) 0.5894(2) 0.2896(2) 0.0874(8) Uani d . 1 1
H H6 0.6607 0.6325 0.2544 0.105 Uiso calc R 1 1
C C7 0.7816(2) 0.5218(2) 0.25363(17) 0.0689(7) Uani d . 1 1
H H7 0.7706 0.5208 0.1946 0.083 Uiso calc R 1 1
C C8 0.89231(18) 0.31086(19) 0.20497(14) 0.0552(6) Uani d . 1 1
C C9 0.76498(17) 0.28768(18) 0.15966(13) 0.0517(6) Uani d . 1 1
H H9 0.7194 0.3502 0.1642 0.062 Uiso calc R 1 1
C C10 0.71970(17) 0.20024(19) 0.20511(13) 0.0506(6) Uani d . 1 1
C C11 0.6465(2) 0.2215(2) 0.25734(16) 0.0621(6) Uani d . 1 1
H H11 0.6253 0.2902 0.2643 0.075 Uiso calc R 1 1
C C12 0.6049(2) 0.1429(2) 0.29906(15) 0.0692(7) Uani d . 1 1
H H12 0.5557 0.1589 0.3337 0.083 Uiso calc R 1 1
C C13 0.63546(19) 0.0406(2) 0.28997(14) 0.0610(6) Uani d . 1 1
C C14 0.7102(2) 0.0182(2) 0.23980(14) 0.0602(6) Uani d . 1 1
H H14 0.7331 -0.0502 0.2341 0.072 Uiso calc R 1 1
C C15 0.75087(19) 0.0977(2) 0.19819(14) 0.0569(6) Uani d . 1 1
H H15 0.8010 0.0818 0.1643 0.068 Uiso calc R 1 1
C C16 0.74743(19) 0.26514(18) 0.06321(14) 0.0532(6) Uani d . 1 1
H H16 0.7854 0.1984 0.0581 0.064 Uiso calc R 1 1
C C17 0.6178(2) 0.25479(19) 0.01685(14) 0.0559(6) Uani d . 1 1
C C18 0.5418(2) 0.3368(2) 0.01082(15) 0.0692(7) Uani d . 1 1
H H18 0.5694 0.4004 0.0358 0.083 Uiso calc R 1 1
C C19 0.4241(2) 0.3260(3) -0.03218(17) 0.0874(9) Uani d U 1 1
H H19 0.3733 0.3821 -0.0357 0.105 Uiso calc R 1 1
C C20 0.3833(3) 0.2340(4) -0.06894(19) 0.1056(13) Uani d U 1 1
H H20 0.3046 0.2273 -0.0983 0.127 Uiso calc R 1 1
C C21 0.4568(3) 0.1517(3) -0.0631(2) 0.1099(12) Uani d . 1 1
H H21 0.4280 0.0882 -0.0876 0.132 Uiso calc R 1 1
C C22 0.5750(2) 0.1614(2) -0.02057(16) 0.0825(8) Uani d . 1 1
H H22 0.6251 0.1048 -0.0174 0.099 Uiso calc R 1 1
C C23 0.8048(2) 0.3473(2) 0.02199(15) 0.0636(6) Uani d . 1 1
C C24 0.9300(3) 0.3684(3) -0.0716(2) 0.1186(13) Uani d U 1 1
H H24A 0.8975 0.3616 -0.1330 0.142 Uiso calc R 1 1
H H24B 0.9233 0.4409 -0.0563 0.142 Uiso calc R 1 1
C C25 1.0508(3) 0.3386(3) -0.0492(3) 0.1373(15) Uani d U 1 1
H H25A 1.0866 0.3579 0.0091 0.206 Uiso calc R 1 1
H H25B 1.0901 0.3734 -0.0863 0.206 Uiso calc R 1 1
H H25C 1.0566 0.2645 -0.0555 0.206 Uiso calc R 1 1
C C26 0.6290(3) -0.1371(3) 0.3307(2) 0.0979(10) Uani d . 1 1
H H26A 0.6117 -0.1605 0.2723 0.147 Uiso calc R 1 1
H H26B 0.5900 -0.1813 0.3624 0.147 Uiso calc R 1 1
H H26C 0.7121 -0.1399 0.3558 0.147 Uiso calc R 1 1
N N1 1.11262(17) 0.3127(2) 0.27663(15) 0.0825(7) Uani d . 1 1
N N2 1.05298(17) 0.37906(18) 0.30570(13) 0.0737(6) Uani d . 1 1
O O1 0.79677(18) 0.43897(17) 0.03213(13) 0.0920(6) Uani d . 1 1
O O2 0.86503(16) 0.30345(16) -0.02744(11) 0.0793(5) Uani d . 1 1
O O3 0.58939(16) -0.03346(17) 0.33286(11) 0.0845(6) Uani d . 1 1
Se Se1 1.01611(2) 0.23384(2) 0.189123(19) 0.07749(14) Uani d . 1 1

loop_
_atom_site_aniso_label
_atom_site_aniso_U_11
_atom_site_aniso_U_22
_atom_site_aniso_U_33
_atom_site_aniso_U_12
_atom_site_aniso_U_13
_atom_site_aniso_U_23
C1 0.0423(12) 0.0620(15) 0.0588(14) -0.0054(11) -0.0022(10) 0.0037(12)
C2 0.0525(13) 0.0566(15) 0.0631(15) -0.0116(12) 0.0011(11) -0.0054(12)
C3 0.087(2) 0.074(2) 0.0717(19) -0.0048(16) 0.0061(15) 0.0003(15)
C4 0.124(3) 0.088(2) 0.084(2) -0.012(2) 0.037(2) -0.0146(19)
C5 0.099(2) 0.087(2) 0.123(3) 0.002(2) 0.042(2) -0.018(2)
C6 0.0725(18) 0.071(2) 0.109(2) 0.0075(16) 0.0075(17) -0.0109(18)
C7 0.0575(14) 0.0651(17) 0.0728(16) -0.0058(13) -0.0024(12) -0.0041(14)
C8 0.0386(11) 0.0635(15) 0.0582(13) 0.0012(11) 0.0032(10) 0.0024(12)
C9 0.0339(10) 0.0581(15) 0.0572(13) 0.0005(10) 0.0018(9) -0.0093(11)
C10 0.0333(10) 0.0654(16) 0.0495(12) -0.0019(10) 0.0046(9) -0.0100(11)
C11 0.0460(12) 0.0768(17) 0.0615(15) 0.0070(13) 0.0105(11) -0.0119(14)
C12 0.0502(13) 0.103(2) 0.0595(15) -0.0009(15) 0.0233(12) -0.0128(15)
C13 0.0465(13) 0.083(2) 0.0532(14) -0.0084(13) 0.0119(11) -0.0031(13)
C14 0.0530(13) 0.0678(16) 0.0602(14) -0.0020(12) 0.0159(11) -0.0057(13)
C15 0.0463(12) 0.0696(17) 0.0577(14) -0.0014(12) 0.0190(11) -0.0060(13)
C16 0.0414(11) 0.0583(14) 0.0563(13) -0.0021(11) 0.0065(10) -0.0027(11)
C17 0.0450(12) 0.0755(18) 0.0434(12) -0.0083(12) 0.0051(10) 0.0011(11)
C18 0.0496(14) 0.091(2) 0.0614(15) -0.0017(14) 0.0058(11) -0.0004(14)
C19 0.0488(15) 0.147(3) 0.0614(16) 0.0033(18) 0.0053(12) 0.0100(18)
C20 0.0575(18) 0.185(4) 0.0605(18) -0.036(2) -0.0079(14) 0.014(2)
C21 0.091(2) 0.128(3) 0.089(2) -0.052(2) -0.0134(19) -0.009(2)
C22 0.0764(18) 0.083(2) 0.0766(17) -0.0195(16) -0.0004(15) -0.0111(16)
C23 0.0447(13) 0.079(2) 0.0600(15) -0.0092(14) 0.0021(11) 0.0016(15)
C24 0.080(2) 0.169(4) 0.110(2) -0.011(2) 0.0330(19) 0.049(2)
C25 0.097(3) 0.108(3) 0.229(5) -0.029(2) 0.082(3) -0.020(3)
C26 0.105(2) 0.098(3) 0.097(2) -0.017(2) 0.0379(19) 0.0164(19)
N1 0.0399(11) 0.1018(18) 0.0956(17) -0.0025(12) 0.0000(11) 0.0053(14)
N2 0.0448(11) 0.0841(16) 0.0790(14) -0.0109(11) -0.0068(10) 0.0003(12)
O1 0.0964(15) 0.0734(14) 0.1110(16) -0.0179(12) 0.0357(12) 0.0019(12)
O2 0.0643(11) 0.1052(14) 0.0741(11) -0.0009(11) 0.0280(10) 0.0144(11)
O3 0.0791(12) 0.1050(16) 0.0787(12) -0.0122(12) 0.0376(10) 0.0076(11)
Se1 0.04128(15) 0.0978(3) 0.0883(2) 0.00942(14) 0.00818(13) -0.00765(16)

loop_
_atom_type_symbol
_atom_type_description
_atom_type_scat_dispersion_real
_atom_type_scat_dispersion_imag
_atom_type_scat_source
C C 0.0033 0.0016 'International Tables Vol C Tables 4.2.6.8 and 6.1.1.4'
H H 0.0000 0.0000 'International Tables Vol C Tables 4.2.6.8 and 6.1.1.4'
N N 0.0061 0.0033 'International Tables Vol C Tables 4.2.6.8 and 6.1.1.4'
O O 0.0106 0.0060 'International Tables Vol C Tables 4.2.6.8 and 6.1.1.4'
Se Se -0.0929 2.2259 'International Tables Vol C Tables 4.2.6.8 and 6.1.1.4'

loop_
_geom_angle_atom_site_label_1
_geom_angle_atom_site_label_2
_geom_angle_atom_site_label_3
_geom_angle
C8 C1 N2 114.9(2)
C8 C1 C2 127.72(19)
N2 C1 C2 117.4(2)
C7 C2 C3 118.3(3)
C7 C2 C1 121.9(2)
C3 C2 C1 119.8(2)
C4 C3 C2 120.6(3)
C4 C3 H3 119.7
C2 C3 H3 119.7
C5 C4 C3 120.1(3)
C5 C4 H4 119.9
C3 C4 H4 119.9
C6 C5 C4 120.2(3)
C6 C5 H5 119.9
C4 C5 H5 119.9
C5 C6 C7 120.3(3)
C5 C6 H6 119.9
C7 C6 H6 119.9
C6 C7 C2 120.4(3)
C6 C7 H7 119.8
C2 C7 H7 119.8
C1 C8 C9 126.8(2)
C1 C8 Se1 109.41(16)
C9 C8 Se1 123.43(17)
C10 C9 C8 110.02(17)
C10 C9 C16 112.41(17)
C8 C9 C16 112.08(18)
C10 C9 H9 107.4
C8 C9 H9 107.4
C16 C9 H9 107.4
C15 C10 C11 117.4(2)
C15 C10 C9 122.1(2)
C11 C10 C9 120.5(2)
C12 C11 C10 121.1(2)
C12 C11 H11 119.4
C10 C11 H11 119.4
C11 C12 C13 120.5(2)
C11 C12 H12 119.8
C13 C12 H12 119.8
O3 C13 C14 123.8(3)
O3 C13 C12 117.1(2)
C14 C13 C12 119.2(2)
C15 C14 C13 119.6(2)
C15 C14 H14 120.2
C13 C14 H14 120.2
C14 C15 C10 122.1(2)
C14 C15 H15 118.9
C10 C15 H15 118.9
C23 C16 C17 110.84(18)
C23 C16 C9 111.16(19)
C17 C16 C9 111.29(18)
C23 C16 H16 107.8
C17 C16 H16 107.8
C9 C16 H16 107.8
C18 C17 C22 118.6(2)
C18 C17 C16 121.6(2)
C22 C17 C16 119.8(2)
C17 C18 C19 120.7(3)
C17 C18 H18 119.7
C19 C18 H18 119.7
C20 C19 C18 120.1(3)
C20 C19 H19 119.9
C18 C19 H19 119.9
C19 C20 C21 120.1(3)
C19 C20 H20 120.0
C21 C20 H20 120.0
C20 C21 C22 120.5(3)
C20 C21 H21 119.8
C22 C21 H21 119.8
C17 C22 C21 120.0(3)
C17 C22 H22 120.0
C21 C22 H22 120.0
O1 C23 O2 125.1(2)
O1 C23 C16 124.6(3)
O2 C23 C16 110.3(2)
C25 C24 O2 110.2(3)
C25 C24 H24A 109.6
O2 C24 H24A 109.6
C25 C24 H24B 109.6
O2 C24 H24B 109.6
H24A C24 H24B 108.1
C24 C25 H25A 109.5
C24 C25 H25B 109.5
H25A C25 H25B 109.5
C24 C25 H25C 109.5
H25A C25 H25C 109.5
H25B C25 H25C 109.5
O3 C26 H26A 109.5
O3 C26 H26B 109.5
H26A C26 H26B 109.5
O3 C26 H26C 109.5
H26A C26 H26C 109.5
H26B C26 H26C 109.5
N2 N1 Se1 110.86(15)
N1 N2 C1 117.6(2)
C23 O2 C24 119.5(3)
C13 O3 C26 117.4(2)
C8 Se1 N1 87.29(10)

loop_
_geom_bond_atom_site_label_1
_geom_bond_atom_site_label_2
_geom_bond_distance
C1 C8 1.366(3)
C1 N2 1.390(3)
C1 C2 1.470(3)
C2 C7 1.388(3)
C2 C3 1.389(3)
C3 C4 1.377(4)
C3 H3 0.9300
C4 C5 1.375(4)
C4 H4 0.9300
C5 C6 1.357(4)
C5 H5 0.9300
C6 C7 1.386(4)
C6 H6 0.9300
C7 H7 0.9300
C8 C9 1.520(3)
C8 Se1 1.838(2)
C9 C10 1.514(3)
C9 C16 1.547(3)
C9 H9 0.9800
C10 C15 1.378(3)
C10 C11 1.386(3)
C11 C12 1.375(3)
C11 H11 0.9300
C12 C13 1.380(4)
C12 H12 0.9300
C13 O3 1.371(3)
C13 C14 1.378(3)
C14 C15 1.377(3)
C14 H14 0.9300
C15 H15 0.9300
C16 C23 1.502(3)
C16 C17 1.524(3)
C16 H16 0.9800
C17 C18 1.369(3)
C17 C22 1.377(3)
C18 C19 1.389(3)
C18 H18 0.9300
C19 C20 1.351(5)
C19 H19 0.9300
C20 C21 1.355(5)
C20 H20 0.9300
C21 C22 1.390(4)
C21 H21 0.9300
C22 H22 0.9300
C23 O1 1.194(3)
C23 O2 1.328(3)
C24 C25 1.429(4)
C24 O2 1.444(3)
C24 H24A 0.9700
C24 H24B 0.9700
C25 H25A 0.9600
C25 H25B 0.9600
C25 H25C 0.9600
C26 O3 1.412(4)
C26 H26A 0.9600
C26 H26B 0.9600
C26 H26C 0.9600
N1 N2 1.272(3)
N1 Se1 1.865(2)

loop_
_geom_hbond_atom_site_label_D
_geom_hbond_atom_site_label_H
_geom_hbond_atom_site_label_A
_geom_hbond_site_symmetry_A
_geom_hbond_distance_DH
_geom_hbond_distance_HA
_geom_hbond_distance_DA
_geom_hbond_angle_DHA
C14 H14 N1 2_745 0.93 2.57 3.420(3) 151.8
C12 H12 Cg4 4_566 0.96 2.81 3.673(3) 154
C24 H24A Cg3 4_565 0.96 2.80 3.580(3) 138

loop_
_geom_torsion_atom_site_label_1
_geom_torsion_atom_site_label_2
_geom_torsion_atom_site_label_3
_geom_torsion_atom_site_label_4
_geom_torsion
C8 C1 C2 C7 -51.0(4)
N2 C1 C2 C7 131.4(2)
C8 C1 C2 C3 129.9(3)
N2 C1 C2 C3 -47.6(3)
C7 C2 C3 C4 1.3(4)
C1 C2 C3 C4 -179.6(2)
C2 C3 C4 C5 0.3(5)
C3 C4 C5 C6 -1.2(5)
C4 C5 C6 C7 0.4(5)
C5 C6 C7 C2 1.2(4)
C3 C2 C7 C6 -2.1(4)
C1 C2 C7 C6 178.9(2)
N2 C1 C8 C9 173.3(2)
C2 C1 C8 C9 -4.3(4)
N2 C1 C8 Se1 0.4(3)
C2 C1 C8 Se1 -177.27(19)
C1 C8 C9 C10 -91.0(3)
Se1 C8 C9 C10 81.0(2)
C1 C8 C9 C16 143.1(2)
Se1 C8 C9 C16 -44.8(3)
C8 C9 C10 C15 -74.9(3)
C16 C9 C10 C15 50.8(3)
C8 C9 C10 C11 103.6(2)
C16 C9 C10 C11 -130.7(2)
C15 C10 C11 C12 -1.4(3)
C9 C10 C11 C12 -179.9(2)
C10 C11 C12 C13 0.2(4)
C11 C12 C13 O3 -179.3(2)
C11 C12 C13 C14 1.2(3)
O3 C13 C14 C15 179.1(2)
C12 C13 C14 C15 -1.5(3)
C13 C14 C15 C10 0.3(3)
C11 C10 C15 C14 1.1(3)
C9 C10 C15 C14 179.68(19)
C10 C9 C16 C23 -173.75(19)
C8 C9 C16 C23 -49.2(3)
C10 C9 C16 C17 62.2(2)
C8 C9 C16 C17 -173.29(19)
C23 C16 C17 C18 -60.5(3)
C9 C16 C17 C18 63.8(3)
C23 C16 C17 C22 119.2(3)
C9 C16 C17 C22 -116.6(2)
C22 C17 C18 C19 0.0(4)
C16 C17 C18 C19 179.6(2)
C17 C18 C19 C20 -0.3(4)
C18 C19 C20 C21 0.8(5)
C19 C20 C21 C22 -1.1(5)
C18 C17 C22 C21 -0.3(4)
C16 C17 C22 C21 -179.9(3)
C20 C21 C22 C17 0.8(5)
C17 C16 C23 O1 78.4(3)
C9 C16 C23 O1 -46.0(3)
C17 C16 C23 O2 -101.3(2)
C9 C16 C23 O2 134.35(19)
Se1 N1 N2 C1 -0.1(3)
C8 C1 N2 N1 -0.2(3)
C2 C1 N2 N1 177.7(2)
O1 C23 O2 C24 2.0(4)
C16 C23 O2 C24 -178.4(2)
C25 C24 O2 C23 123.3(3)
C14 C13 O3 C26 5.4(3)
C12 C13 O3 C26 -174.0(2)
C1 C8 Se1 N1 -0.32(18)
C9 C8 Se1 N1 -173.5(2)
N2 N1 Se1 C8 0.2(2)
